data_7154686
loop_
_publ_author_name
'Khan, Rehan'
'Idris, Muazzam'
'Tuncel, D\"on\"us'

_publ_section_title
;
 Synthesis and investigation of singlet oxygen production efficiency of
 photosensitizers based on meso-phenyl-2,5-thienylene linked porphyrin
 oligomers and polymers.
;
_journal_issue 42
_journal_name_full 'Organic &amp; biomolecular chemistry'
_journal_page_first 10496
_journal_page_last 10504
_journal_paper_doi 10.1039/c5ob01435b
_journal_volume 13
_journal_year 2015
_chemical_formula_sum 'C48 H36 Br2 N4 O4'
_chemical_formula_weight 892.63
_chemical_name_systematic
;
 ?
;
_space_group_crystal_system monoclinic
_space_group_IT_number 14
_space_group_name_Hall '-P 2yn'
_space_group_name_H-M_alt 'P 1 21/n 1'
_symmetry_space_group_name_Hall '-P 2yn'
_symmetry_space_group_name_H-M 'P 1 21/n 1'
_atom_sites_solution_hydrogens mixed
_audit_creation_method SHELXL-2013
_audit_update_record
;
2015-07-13 deposited with the CCDC.
2015-09-02 downloaded from the CCDC.
;
_cell_angle_alpha 90
_cell_angle_beta 93.316(4)
_cell_angle_gamma 90
_cell_formula_units_Z 4
_cell_length_a 15.973(3)
_cell_length_b 8.5673(15)
_cell_length_c 28.865(5)
_cell_measurement_temperature 373(2)
_cell_volume 3943.4(12)
_computing_structure_refinement 'SHELXL-2013 (Sheldrick, 2013)'
_diffrn_ambient_temperature 373(2)
_diffrn_measured_fraction_theta_full 0.998
_diffrn_measured_fraction_theta_max 0.998
_diffrn_radiation_type MoK\a
_diffrn_radiation_wavelength 0.71073
_diffrn_reflns_av_R_equivalents 0.0410
_diffrn_reflns_av_unetI/netI 0.0458
_diffrn_reflns_laue_measured_fraction_full 0.998
_diffrn_reflns_laue_measured_fraction_max 0.998
_diffrn_reflns_limit_h_max 19
_diffrn_reflns_limit_h_min -19
_diffrn_reflns_limit_k_max 10
_diffrn_reflns_limit_k_min -9
_diffrn_reflns_limit_l_max 35
_diffrn_reflns_limit_l_min -35
_diffrn_reflns_number 25461
_diffrn_reflns_point_group_measured_fraction_full 0.998
_diffrn_reflns_point_group_measured_fraction_max 0.998
_diffrn_reflns_theta_full 25.242
_diffrn_reflns_theta_max 25.990
_diffrn_reflns_theta_min 2.411
_exptl_absorpt_coefficient_mu 2.108
_exptl_crystal_density_diffrn 1.504
_exptl_crystal_F_000 1816
_exptl_crystal_size_max 0.140
_exptl_crystal_size_mid 0.110
_exptl_crystal_size_min 0.020
_refine_diff_density_max 1.046
_refine_diff_density_min -0.348
_refine_diff_density_rms 0.086
_refine_ls_extinction_method none
_refine_ls_goodness_of_fit_ref 1.119
_refine_ls_hydrogen_treatment constr
_refine_ls_matrix_type full
_refine_ls_number_parameters 527
_refine_ls_number_reflns 7741
_refine_ls_number_restraints 0
_refine_ls_restrained_S_all 1.119
_refine_ls_R_factor_all 0.0693
_refine_ls_R_factor_gt 0.0549
_refine_ls_shift/su_max 0.001
_refine_ls_shift/su_mean 0.000
_refine_ls_structure_factor_coef Fsqd
_refine_ls_weighting_details 'w=1/[\s^2^(Fo^2^)+(0.0479P)^2^+6.2881P] where P=(Fo^2^+2Fc^2^)/3'
_refine_ls_weighting_scheme calc
_refine_ls_wR_factor_gt 0.1148
_refine_ls_wR_factor_ref 0.1218
_reflns_Friedel_coverage 0.000
_reflns_number_gt 6371
_reflns_number_total 7741
_reflns_threshold_expression 'I > 2\s(I)'
_cod_data_source_file c5ob01435b2.cif
_cod_data_source_block P21n
_cod_depositor_comments 'Adding full bibliography for 7154686--7154687.cif.'
_cod_database_code 7154686
_shelx_space_group_comment
;
The symmetry employed for this shelxl refinement is uniquely defined
by the following loop, which should always be used as a source of
symmetry information in preference to the above space-group names.
They are only intended as comments.
;
_shelx_estimated_absorpt_t_min 0.757
_shelx_estimated_absorpt_t_max 0.959
_shelxl_version_number 2013-4

loop_
_space_group_symop_operation_xyz
'x, y, z'
'-x+1/2, y+1/2, -z+1/2'
'-x, -y, -z'
'x-1/2, -y-1/2, z-1/2'

loop_
_atom_site_label
_atom_site_type_symbol
_atom_site_fract_x
_atom_site_fract_y
_atom_site_fract_z
_atom_site_U_iso_or_equiv
_atom_site_adp_type
_atom_site_occupancy
_atom_site_site_symmetry_order
_atom_site_calc_flag
_atom_site_refinement_flags_posn
_atom_site_refinement_flags_adp
Br1 Br 1.06051(2) 0.21395(5) 0.15872(2) 0.03080(12) Uani 1 1 d . .
Br2 Br -0.06687(2) 0.45322(5) 0.35177(2) 0.03259(13) Uani 1 1 d . .
O1 O 0.40103(19) 0.3096(3) -0.02403(8) 0.0345(7) Uani 1 1 d . .
O2 O 0.31357(18) 0.8080(3) 0.02773(9) 0.0350(7) Uani 1 1 d . .
O3 O 0.59206(18) -0.1718(3) 0.49344(9) 0.0300(6) Uani 1 1 d . .
O4 O 0.68414(19) 0.3531(3) 0.51664(9) 0.0370(7) Uani 1 1 d . .
N1 N 0.55662(18) 0.3626(3) 0.19365(9) 0.0182(6) Uani 1 1 d . .
H1X H 0.5310 0.3445 0.2185 0.022 Uiso 1 1 d . U
N2 N 0.38408(18) 0.3891(3) 0.22015(9) 0.0164(6) Uani 1 1 d . .
N3 N 0.43505(18) 0.2942(3) 0.31480(9) 0.0177(6) Uani 1 1 d . .
H3X H 0.4596 0.3035 0.2892 0.021 Uiso 1 1 d . U
N4 N 0.60837(18) 0.2712(3) 0.28810(9) 0.0192(6) Uani 1 1 d . .
C1 C 0.9503(2) 0.2387(4) 0.17906(12) 0.0214(8) Uani 1 1 d . .
C2 C 0.8889(2) 0.1320(4) 0.16489(13) 0.0245(8) Uani 1 1 d . .
H2 H 0.9015 0.0482 0.1460 0.029 Uiso 1 1 calc R U
C3 C 0.8082(2) 0.1520(4) 0.17925(12) 0.0240(8) Uani 1 1 d . .
H3 H 0.7663 0.0822 0.1693 0.029 Uiso 1 1 calc R U
C4 C 0.7891(2) 0.2749(4) 0.20828(11) 0.0183(7) Uani 1 1 d . .
C5 C 0.8524(2) 0.3794(4) 0.22241(12) 0.0216(8) Uani 1 1 d . .
H5 H 0.8406 0.4610 0.2423 0.026 Uiso 1 1 calc R U
C6 C 0.9326(2) 0.3635(4) 0.20733(12) 0.0219(8) Uani 1 1 d . .
H6 H 0.9740 0.4357 0.2161 0.026 Uiso 1 1 calc R U
C7 C 0.7012(2) 0.2966(4) 0.22301(12) 0.0191(7) Uani 1 1 d . .
C8 C 0.6406(2) 0.3443(4) 0.18859(11) 0.0187(7) Uani 1 1 d . .
C9 C 0.6582(2) 0.3894(4) 0.14218(12) 0.0216(8) Uani 1 1 d . .
H9 H 0.7103 0.3877 0.1294 0.026 Uiso 1 1 calc R U
C10 C 0.5846(2) 0.4349(4) 0.12052(11) 0.0198(8) Uani 1 1 d . .
H10 H 0.5774 0.4723 0.0903 0.024 Uiso 1 1 calc R U
C11 C 0.5203(2) 0.4150(4) 0.15228(11) 0.0178(7) Uani 1 1 d . .
C12 C 0.4341(2) 0.4434(4) 0.14219(11) 0.0175(7) Uani 1 1 d . .
C13 C 0.4081(2) 0.4856(4) 0.09291(11) 0.0184(7) Uani 1 1 d . .
C14 C 0.4202(2) 0.3757(4) 0.05808(11) 0.0210(8) Uani 1 1 d . .
H14 H 0.4457 0.2806 0.0654 0.025 Uiso 1 1 calc R U
C15 C 0.3939(2) 0.4100(5) 0.01268(12) 0.0246(8) Uani 1 1 d . .
C16 C 0.3552(2) 0.5517(4) 0.00133(11) 0.0217(8) Uani 1 1 d . .
H16 H 0.3356 0.5721 -0.0290 0.026 Uiso 1 1 calc R U
C17 C 0.3464(2) 0.6615(5) 0.03573(12) 0.0240(8) Uani 1 1 d . .
C18 C 0.3728(2) 0.6294(5) 0.08215(12) 0.0236(8) Uani 1 1 d . .
H18 H 0.3667 0.7037 0.1052 0.028 Uiso 1 1 calc R U
C19 C 0.4445(3) 0.1659(5) -0.01471(14) 0.0388(11) Uani 1 1 d . .
H19A H 0.4473 0.1076 -0.0430 0.058 Uiso 1 1 calc R U
H19B H 0.4152 0.1061 0.0073 0.058 Uiso 1 1 calc R U
H19C H 0.5003 0.1877 -0.0022 0.058 Uiso 1 1 calc R U
C20 C 0.2871(3) 0.8423(6) -0.02035(15) 0.0429(12) Uani 1 1 d . .
H20A H 0.3350 0.8418 -0.0389 0.064 Uiso 1 1 calc R U
H20B H 0.2609 0.9431 -0.0221 0.064 Uiso 1 1 calc R U
H20C H 0.2478 0.7645 -0.0317 0.064 Uiso 1 1 calc R U
C21 C 0.3713(2) 0.4286(4) 0.17391(11) 0.0166(7) Uani 1 1 d . .
C22 C 0.2827(2) 0.4556(4) 0.16371(11) 0.0180(7) Uani 1 1 d . .
H22 H 0.2573 0.4814 0.1349 0.022 Uiso 1 1 calc R U
C23 C 0.2436(2) 0.4367(4) 0.20346(11) 0.0178(7) Uani 1 1 d . .
H23 H 0.1866 0.4487 0.2073 0.021 Uiso 1 1 calc R U
C24 C 0.3072(2) 0.3942(4) 0.23909(11) 0.0159(7) Uani 1 1 d . .
C25 C 0.2916(2) 0.3675(4) 0.28594(11) 0.0160(7) Uani 1 1 d . .
C26 C 0.2044(2) 0.3905(4) 0.30022(11) 0.0171(7) Uani 1 1 d . .
C27 C 0.1399(2) 0.2869(4) 0.28614(11) 0.0192(7) Uani 1 1 d . .
H27 H 0.1512 0.2054 0.2662 0.023 Uiso 1 1 calc R U
C28 C 0.0590(2) 0.3038(4) 0.30154(11) 0.0209(8) Uani 1 1 d . .
H28 H 0.0169 0.2330 0.2926 0.025 Uiso 1 1 calc R U
C29 C 0.0428(2) 0.4281(4) 0.33032(12) 0.0219(8) Uani 1 1 d . .
C30 C 0.1044(2) 0.5349(4) 0.34392(12) 0.0232(8) Uani 1 1 d . .
H30 H 0.0924 0.6183 0.3631 0.028 Uiso 1 1 calc R U
C31 C 0.1846(2) 0.5155(4) 0.32854(12) 0.0210(8) Uani 1 1 d . .
H31 H 0.2260 0.5876 0.3373 0.025 Uiso 1 1 calc R U
C32 C 0.3518(2) 0.3218(4) 0.32061(11) 0.0163(7) Uani 1 1 d . .
C33 C 0.3359(2) 0.2917(4) 0.36858(11) 0.0199(7) Uani 1 1 d . .
H33 H 0.2846 0.3010 0.3821 0.024 Uiso 1 1 calc R U
C34 C 0.4100(2) 0.2473(4) 0.39036(12) 0.0206(8) Uani 1 1 d . .
H34 H 0.4184 0.2206 0.4215 0.025 Uiso 1 1 calc R U
C35 C 0.4727(2) 0.2490(4) 0.35683(11) 0.0175(7) Uani 1 1 d . .
C36 C 0.5580(2) 0.2170(4) 0.36595(11) 0.0183(7) Uani 1 1 d . .
C37 C 0.5853(2) 0.1693(4) 0.41477(11) 0.0184(7) Uani 1 1 d . .
C38 C 0.5732(2) 0.0164(4) 0.42984(11) 0.0211(8) Uani 1 1 d . .
H38 H 0.5477 -0.0571 0.4099 0.025 Uiso 1 1 calc R U
C39 C 0.5995(2) -0.0247(4) 0.47491(12) 0.0226(8) Uani 1 1 d . .
C40 C 0.6378(2) 0.0835(4) 0.50552(12) 0.0231(8) Uani 1 1 d . .
H40 H 0.6553 0.0549 0.5356 0.028 Uiso 1 1 calc R U
C41 C 0.6490(2) 0.2344(5) 0.48985(12) 0.0261(9) Uani 1 1 d . .
C42 C 0.6230(2) 0.2781(4) 0.44459(12) 0.0227(8) Uani 1 1 d . .
H42 H 0.6311 0.3799 0.4346 0.027 Uiso 1 1 calc R U
C43 C 0.5556(3) -0.2906(5) 0.46462(14) 0.0321(9) Uani 1 1 d . .
H43A H 0.4981 -0.2651 0.4565 0.048 Uiso 1 1 calc R U
H43B H 0.5583 -0.3883 0.4809 0.048 Uiso 1 1 calc R U
H43C H 0.5857 -0.2989 0.4369 0.048 Uiso 1 1 calc R U
C44 C 0.7148(3) 0.3172(6) 0.56274(12) 0.0343(10) Uani 1 1 d . .
H44A H 0.7560 0.2359 0.5619 0.051 Uiso 1 1 calc R U
H44B H 0.6692 0.2829 0.5805 0.051 Uiso 1 1 calc R U
H44C H 0.7398 0.4087 0.5769 0.051 Uiso 1 1 calc R U
C45 C 0.6210(2) 0.2310(4) 0.33418(11) 0.0182(7) Uani 1 1 d . .
C46 C 0.7091(2) 0.2022(4) 0.34470(12) 0.0216(8) Uani 1 1 d . .
H46 H 0.7340 0.1749 0.3735 0.026 Uiso 1 1 calc R U
C47 C 0.7489(2) 0.2222(4) 0.30512(12) 0.0221(8) Uani 1 1 d . .
H47 H 0.8060 0.2100 0.3014 0.027 Uiso 1 1 calc R U
C48 C 0.6855(2) 0.2664(4) 0.26943(12) 0.0196(7) Uani 1 1 d . .

loop_
_atom_site_aniso_label
_atom_site_aniso_U_11
_atom_site_aniso_U_22
_atom_site_aniso_U_33
_atom_site_aniso_U_23
_atom_site_aniso_U_13
_atom_site_aniso_U_12
Br1 0.0184(2) 0.0424(3) 0.0323(2) 0.00046(18) 0.00730(15) 0.00456(18)
Br2 0.0193(2) 0.0498(3) 0.0294(2) 0.00305(18) 0.00776(15) 0.00547(18)
O1 0.0543(19) 0.0316(16) 0.0177(13) -0.0052(12) 0.0037(12) 0.0025(14)
O2 0.0397(17) 0.0383(17) 0.0268(14) 0.0100(13) 0.0012(12) 0.0172(14)
O3 0.0452(18) 0.0226(14) 0.0223(13) 0.0044(11) 0.0029(12) 0.0028(13)
O4 0.053(2) 0.0334(16) 0.0225(14) -0.0018(12) -0.0121(13) -0.0085(15)
N1 0.0173(15) 0.0233(16) 0.0141(13) 0.0019(12) 0.0032(11) 0.0018(13)
N2 0.0185(15) 0.0182(15) 0.0130(13) 0.0001(11) 0.0043(11) -0.0004(12)
N3 0.0184(15) 0.0234(16) 0.0113(13) 0.0024(12) 0.0018(11) 0.0026(13)
N4 0.0202(16) 0.0219(16) 0.0158(14) 0.0030(12) 0.0031(11) 0.0017(13)
C1 0.0156(18) 0.029(2) 0.0202(17) 0.0072(15) 0.0037(13) 0.0021(16)
C2 0.027(2) 0.0198(19) 0.0280(19) 0.0002(16) 0.0091(15) 0.0037(16)
C3 0.0198(19) 0.023(2) 0.0286(19) 0.0018(16) -0.0007(15) -0.0023(16)
C4 0.0185(18) 0.0219(19) 0.0148(16) 0.0057(14) 0.0028(13) 0.0040(15)
C5 0.023(2) 0.025(2) 0.0163(16) -0.0026(15) 0.0000(14) 0.0010(16)
C6 0.0183(19) 0.026(2) 0.0212(17) 0.0008(15) -0.0031(14) -0.0009(16)
C7 0.0173(18) 0.0215(19) 0.0188(16) -0.0010(15) 0.0018(13) -0.0001(15)
C8 0.0209(19) 0.0183(18) 0.0171(16) -0.0017(14) 0.0029(13) -0.0021(15)
C9 0.0188(19) 0.027(2) 0.0195(17) 0.0008(15) 0.0043(14) -0.0024(16)
C10 0.0201(19) 0.026(2) 0.0133(15) 0.0032(14) 0.0000(13) -0.0012(16)
C11 0.0198(19) 0.0196(18) 0.0142(16) 0.0000(14) 0.0017(13) -0.0010(15)
C12 0.0218(19) 0.0161(18) 0.0148(15) -0.0008(14) 0.0026(13) 0.0005(15)
C13 0.0121(17) 0.0264(19) 0.0166(16) 0.0010(14) 0.0014(13) -0.0022(15)
C14 0.0197(19) 0.026(2) 0.0177(17) 0.0017(15) 0.0023(14) -0.0001(16)
C15 0.025(2) 0.033(2) 0.0170(17) -0.0004(16) 0.0072(14) -0.0035(17)
C16 0.0187(18) 0.035(2) 0.0113(15) 0.0012(15) 0.0033(13) -0.0001(16)
C17 0.0190(19) 0.029(2) 0.0243(18) 0.0071(16) 0.0023(14) 0.0055(16)
C18 0.023(2) 0.030(2) 0.0178(17) -0.0009(15) 0.0020(14) 0.0034(17)
C19 0.061(3) 0.030(2) 0.026(2) -0.0063(18) 0.009(2) 0.004(2)
C20 0.038(3) 0.048(3) 0.041(2) 0.018(2) -0.009(2) 0.015(2)
C21 0.0209(19) 0.0166(18) 0.0122(15) -0.0010(13) -0.0007(13) 0.0006(15)
C22 0.0188(18) 0.0222(19) 0.0128(15) 0.0023(14) -0.0015(13) 0.0020(15)
C23 0.0150(18) 0.0198(18) 0.0187(16) -0.0009(14) 0.0010(13) -0.0011(15)
C24 0.0152(18) 0.0162(17) 0.0167(16) -0.0016(13) 0.0025(13) -0.0001(14)
C25 0.0178(18) 0.0138(17) 0.0163(16) -0.0028(13) 0.0021(13) -0.0019(14)
C26 0.0182(18) 0.0204(18) 0.0128(15) 0.0057(14) 0.0010(13) 0.0016(15)
C27 0.0225(19) 0.0197(18) 0.0155(16) 0.0012(14) 0.0013(13) -0.0002(15)
C28 0.0211(19) 0.0231(19) 0.0183(17) 0.0032(15) -0.0024(14) -0.0012(16)
C29 0.0152(18) 0.033(2) 0.0184(17) 0.0067(16) 0.0051(13) 0.0054(16)
C30 0.027(2) 0.0191(19) 0.0236(18) -0.0001(15) 0.0035(15) 0.0039(16)
C31 0.024(2) 0.0186(19) 0.0210(17) 0.0006(14) 0.0036(14) -0.0030(16)
C32 0.0178(18) 0.0177(18) 0.0134(15) -0.0013(13) 0.0015(13) -0.0012(15)
C33 0.0198(19) 0.0237(19) 0.0166(16) -0.0001(15) 0.0050(13) -0.0023(16)
C34 0.025(2) 0.0225(19) 0.0144(16) 0.0016(14) 0.0003(14) -0.0008(16)
C35 0.0202(19) 0.0181(18) 0.0141(15) 0.0015(13) -0.0008(13) -0.0006(15)
C36 0.0238(19) 0.0165(18) 0.0143(16) 0.0002(14) -0.0002(13) -0.0010(15)
C37 0.0166(18) 0.0251(19) 0.0138(16) -0.0008(14) 0.0023(13) 0.0041(15)
C38 0.0242(19) 0.0220(19) 0.0170(16) -0.0033(14) 0.0023(14) -0.0005(16)
C39 0.023(2) 0.025(2) 0.0199(17) 0.0043(15) 0.0052(14) 0.0066(16)
C40 0.023(2) 0.033(2) 0.0141(16) 0.0019(15) 0.0024(14) 0.0070(17)
C41 0.026(2) 0.031(2) 0.0204(18) -0.0047(16) -0.0028(15) 0.0008(17)
C42 0.027(2) 0.0207(19) 0.0205(17) 0.0028(15) 0.0003(15) 0.0001(16)
C43 0.040(2) 0.023(2) 0.034(2) 0.0067(18) 0.0083(18) -0.0008(19)
C44 0.029(2) 0.056(3) 0.0171(18) -0.0061(18) -0.0040(15) -0.001(2)
C45 0.0203(19) 0.0174(18) 0.0167(16) 0.0000(14) -0.0013(13) 0.0028(15)
C46 0.0200(19) 0.025(2) 0.0194(17) 0.0050(15) -0.0012(14) 0.0023(16)
C47 0.0161(18) 0.027(2) 0.0226(18) 0.0023(16) -0.0018(14) 0.0026(16)
C48 0.0175(18) 0.0197(19) 0.0218(17) 0.0012(15) 0.0031(14) 0.0009(15)

loop_
_atom_type_symbol
_atom_type_description
_atom_type_scat_dispersion_real
_atom_type_scat_dispersion_imag
_atom_type_scat_source
C C 0.0033 0.0016 'International Tables Vol C Tables 4.2.6.8 and 6.1.1.4'
H H 0.0000 0.0000 'International Tables Vol C Tables 4.2.6.8 and 6.1.1.4'
N N 0.0061 0.0033 'International Tables Vol C Tables 4.2.6.8 and 6.1.1.4'
O O 0.0106 0.0060 'International Tables Vol C Tables 4.2.6.8 and 6.1.1.4'
Br Br -0.2901 2.4595 'International Tables Vol C Tables 4.2.6.8 and 6.1.1.4'

loop_
_geom_angle_atom_site_label_1
_geom_angle_atom_site_label_2
_geom_angle_atom_site_label_3
_geom_angle
C15 O1 C19 117.0(3)
C17 O2 C20 115.5(3)
C39 O3 C43 118.1(3)
C41 O4 C44 118.2(3)
C8 N1 C11 108.3(3)
C8 N1 H1X 125.9
C11 N1 H1X 125.9
C24 N2 C21 106.9(3)
C32 N3 C35 108.5(3)
C32 N3 H3X 125.7
C35 N3 H3X 125.7
C48 N4 C45 106.7(3)
C6 C1 C2 121.2(3)
C6 C1 Br1 119.6(3)
C2 C1 Br1 119.2(3)
C1 C2 C3 119.0(3)
C1 C2 H2 120.5
C3 C2 H2 120.5
C2 C3 C4 121.0(3)
C2 C3 H3 119.5
C4 C3 H3 119.5
C3 C4 C5 118.7(3)
C3 C4 C7 120.4(3)
C5 C4 C7 120.8(3)
C6 C5 C4 121.0(3)
C6 C5 H5 119.5
C4 C5 H5 119.5
C5 C6 C1 119.1(3)
C5 C6 H6 120.4
C1 C6 H6 120.4
C48 C7 C8 125.1(3)
C48 C7 C4 118.1(3)
C8 C7 C4 116.9(3)
N1 C8 C7 126.7(3)
N1 C8 C9 108.3(3)
C7 C8 C9 125.0(3)
C10 C9 C8 107.3(3)
C10 C9 H9 126.4
C8 C9 H9 126.4
C9 C10 C11 107.9(3)
C9 C10 H10 126.1
C11 C10 H10 126.1
N1 C11 C12 126.5(3)
N1 C11 C10 108.3(3)
C12 C11 C10 125.2(3)
C21 C12 C11 125.1(3)
C21 C12 C13 118.1(3)
C11 C12 C13 116.7(3)
C18 C13 C14 120.6(3)
C18 C13 C12 120.9(3)
C14 C13 C12 118.5(3)
C15 C14 C13 119.4(3)
C15 C14 H14 120.3
C13 C14 H14 120.3
O1 C15 C14 124.3(4)
O1 C15 C16 114.8(3)
C14 C15 C16 120.9(3)
C17 C16 C15 119.1(3)
C17 C16 H16 120.4
C15 C16 H16 120.4
O2 C17 C16 123.7(3)
O2 C17 C18 115.4(3)
C16 C17 C18 120.9(3)
C13 C18 C17 118.9(3)
C13 C18 H18 120.5
C17 C18 H18 120.5
O1 C19 H19A 109.5
O1 C19 H19B 109.5
H19A C19 H19B 109.5
O1 C19 H19C 109.5
H19A C19 H19C 109.5
H19B C19 H19C 109.5
O2 C20 H20A 109.5
O2 C20 H20B 109.5
H20A C20 H20B 109.5
O2 C20 H20C 109.5
H20A C20 H20C 109.5
H20B C20 H20C 109.5
N2 C21 C12 125.6(3)
N2 C21 C22 108.9(3)
C12 C21 C22 125.5(3)
C23 C22 C21 107.6(3)
C23 C22 H22 126.2
C21 C22 H22 126.2
C22 C23 C24 107.1(3)
C22 C23 H23 126.4
C24 C23 H23 126.4
N2 C24 C25 126.1(3)
N2 C24 C23 109.4(3)
C25 C24 C23 124.5(3)
C32 C25 C24 125.3(3)
C32 C25 C26 117.0(3)
C24 C25 C26 117.7(3)
C31 C26 C27 117.9(3)
C31 C26 C25 120.8(3)
C27 C26 C25 121.3(3)
C28 C27 C26 121.3(3)
C28 C27 H27 119.4
C26 C27 H27 119.4
C29 C28 C27 118.6(3)
C29 C28 H28 120.7
C27 C28 H28 120.7
C28 C29 C30 121.6(3)
C28 C29 Br2 119.3(3)
C30 C29 Br2 119.1(3)
C29 C30 C31 118.9(3)
C29 C30 H30 120.5
C31 C30 H30 120.5
C30 C31 C26 121.6(3)
C30 C31 H31 119.2
C26 C31 H31 119.2
N3 C32 C25 126.2(3)
N3 C32 C33 108.2(3)
C25 C32 C33 125.5(3)
C34 C33 C32 107.2(3)
C34 C33 H33 126.4
C32 C33 H33 126.4
C33 C34 C35 108.0(3)
C33 C34 H34 126.0
C35 C34 H34 126.0
N3 C35 C36 126.2(3)
N3 C35 C34 108.1(3)
C36 C35 C34 125.6(3)
C35 C36 C45 125.9(3)
C35 C36 C37 117.1(3)
C45 C36 C37 117.0(3)
C42 C37 C38 120.1(3)
C42 C37 C36 119.4(3)
C38 C37 C36 120.5(3)
C39 C38 C37 119.3(3)
C39 C38 H38 120.4
C37 C38 H38 120.4
O3 C39 C38 124.5(3)
O3 C39 C40 114.0(3)
C38 C39 C40 121.5(3)
C41 C40 C39 118.2(3)
C41 C40 H40 120.9
C39 C40 H40 120.9
O4 C41 C40 124.2(3)
O4 C41 C42 114.6(3)
C40 C41 C42 121.2(3)
C37 C42 C41 119.7(3)
C37 C42 H42 120.1
C41 C42 H42 120.1
O3 C43 H43A 109.5
O3 C43 H43B 109.5
H43A C43 H43B 109.5
O3 C43 H43C 109.5
H43A C43 H43C 109.5
H43B C43 H43C 109.5
O4 C44 H44A 109.5
O4 C44 H44B 109.5
H44A C44 H44B 109.5
O4 C44 H44C 109.5
H44A C44 H44C 109.5
H44B C44 H44C 109.5
N4 C45 C36 125.5(3)
N4 C45 C46 109.4(3)
C36 C45 C46 125.1(3)
C47 C46 C45 107.5(3)
C47 C46 H46 126.2
C45 C46 H46 126.2
C46 C47 C48 106.9(3)
C46 C47 H47 126.5
C48 C47 H47 126.5
N4 C48 C7 125.7(3)
N4 C48 C47 109.5(3)
C7 C48 C47 124.8(3)

loop_
_geom_bond_atom_site_label_1
_geom_bond_atom_site_label_2
_geom_bond_distance
Br1 C1 1.899(4)
Br2 C29 1.903(4)
O1 C15 1.375(4)
O1 C19 1.431(5)
O2 C17 1.374(5)
O2 C20 1.457(5)
O3 C39 1.377(4)
O3 C43 1.418(5)
O4 C41 1.377(5)
O4 C44 1.425(4)
N1 C8 1.367(4)
N1 C11 1.373(4)
N1 H1X 0.8597
N2 C24 1.373(4)
N2 C21 1.381(4)
N3 C32 1.370(4)
N3 C35 1.378(4)
N3 H3X 0.8598
N4 C48 1.374(4)
N4 C45 1.378(4)
C1 C6 1.384(5)
C1 C2 1.386(5)
C2 C3 1.386(5)
C2 H2 0.9300
C3 C4 1.391(5)
C3 H3 0.9300
C4 C5 1.395(5)
C4 C7 1.501(5)
C5 C6 1.382(5)
C5 H5 0.9300
C6 H6 0.9300
C7 C48 1.401(5)
C7 C8 1.407(5)
C8 C9 1.437(5)
C9 C10 1.356(5)
C9 H9 0.9300
C10 C11 1.426(5)
C10 H10 0.9300
C11 C12 1.411(5)
C12 C21 1.403(5)
C12 C13 1.503(4)
C13 C18 1.382(5)
C13 C14 1.399(5)
C14 C15 1.384(5)
C14 H14 0.9300
C15 C16 1.393(5)
C16 C17 1.381(5)
C16 H16 0.9300
C17 C18 1.409(5)
C18 H18 0.9300
C19 H19A 0.9600
C19 H19B 0.9600
C19 H19C 0.9600
C20 H20A 0.9600
C20 H20B 0.9600
C20 H20C 0.9600
C21 C22 1.447(5)
C22 C23 1.347(5)
C22 H22 0.9300
C23 C24 1.450(5)
C23 H23 0.9300
C24 C25 1.408(4)
C25 C32 1.403(4)
C25 C26 1.488(5)
C26 C31 1.395(5)
C26 C27 1.402(5)
C27 C28 1.399(5)
C27 H27 0.9300
C28 C29 1.384(5)
C28 H28 0.9300
C29 C30 1.384(5)
C30 C31 1.389(5)
C30 H30 0.9300
C31 H31 0.9300
C32 C33 1.445(4)
C33 C34 1.362(5)
C33 H33 0.9300
C34 C35 1.432(5)
C34 H34 0.9300
C35 C36 1.399(5)
C36 C45 1.406(5)
C36 C37 1.507(4)
C37 C42 1.384(5)
C37 C38 1.397(5)
C38 C39 1.389(5)
C38 H38 0.9300
C39 C40 1.397(5)
C40 C41 1.385(5)
C40 H40 0.9300
C41 C42 1.398(5)
C42 H42 0.9300
C43 H43A 0.9600
C43 H43B 0.9600
C43 H43C 0.9600
C44 H44A 0.9600
C44 H44B 0.9600
C44 H44C 0.9600
C45 C46 1.444(5)
C46 C47 1.350(5)
C46 H46 0.9300
C47 C48 1.452(5)
C47 H47 0.9300

loop_
_geom_torsion_atom_site_label_1
_geom_torsion_atom_site_label_2
_geom_torsion_atom_site_label_3
_geom_torsion_atom_site_label_4
_geom_torsion
C6 C1 C2 C3 0.4(5)
Br1 C1 C2 C3 -179.0(3)
C1 C2 C3 C4 -1.4(5)
C2 C3 C4 C5 0.7(5)
C2 C3 C4 C7 179.1(3)
C3 C4 C5 C6 1.1(5)
C7 C4 C5 C6 -177.3(3)
C4 C5 C6 C1 -2.2(5)
C2 C1 C6 C5 1.4(5)
Br1 C1 C6 C5 -179.2(3)
C3 C4 C7 C48 109.7(4)
C5 C4 C7 C48 -71.9(4)
C3 C4 C7 C8 -69.6(4)
C5 C4 C7 C8 108.8(4)
C11 N1 C8 C7 178.2(3)
C11 N1 C8 C9 0.9(4)
C48 C7 C8 N1 -3.1(6)
C4 C7 C8 N1 176.1(3)
C48 C7 C8 C9 173.8(4)
C4 C7 C8 C9 -7.0(5)
N1 C8 C9 C10 0.5(4)
C7 C8 C9 C10 -176.9(3)
C8 C9 C10 C11 -1.6(4)
C8 N1 C11 C12 177.6(3)
C8 N1 C11 C10 -1.9(4)
C9 C10 C11 N1 2.2(4)
C9 C10 C11 C12 -177.3(3)
N1 C11 C12 C21 2.8(6)
C10 C11 C12 C21 -177.8(3)
N1 C11 C12 C13 -174.2(3)
C10 C11 C12 C13 5.2(5)
C21 C12 C13 C18 65.7(5)
C11 C12 C13 C18 -117.1(4)
C21 C12 C13 C14 -114.2(4)
C11 C12 C13 C14 63.0(4)
C18 C13 C14 C15 -2.3(5)
C12 C13 C14 C15 177.7(3)
C19 O1 C15 C14 -5.1(6)
C19 O1 C15 C16 176.6(3)
C13 C14 C15 O1 -178.6(3)
C13 C14 C15 C16 -0.3(5)
O1 C15 C16 C17 -178.9(3)
C14 C15 C16 C17 2.7(5)
C20 O2 C17 C16 0.5(5)
C20 O2 C17 C18 179.3(3)
C15 C16 C17 O2 176.1(3)
C15 C16 C17 C18 -2.6(5)
C14 C13 C18 C17 2.4(5)
C12 C13 C18 C17 -177.5(3)
O2 C17 C18 C13 -178.8(3)
C16 C17 C18 C13 0.1(6)
C24 N2 C21 C12 177.4(3)
C24 N2 C21 C22 -1.4(4)
C11 C12 C21 N2 2.3(6)
C13 C12 C21 N2 179.3(3)
C11 C12 C21 C22 -179.2(3)
C13 C12 C21 C22 -2.2(5)
N2 C21 C22 C23 1.6(4)
C12 C21 C22 C23 -177.1(3)
C21 C22 C23 C24 -1.2(4)
C21 N2 C24 C25 -177.6(3)
C21 N2 C24 C23 0.7(4)
C22 C23 C24 N2 0.3(4)
C22 C23 C24 C25 178.6(3)
N2 C24 C25 C32 -4.0(6)
C23 C24 C25 C32 178.0(3)
N2 C24 C25 C26 175.5(3)
C23 C24 C25 C26 -2.5(5)
C32 C25 C26 C31 69.6(4)
C24 C25 C26 C31 -109.9(4)
C32 C25 C26 C27 -109.7(4)
C24 C25 C26 C27 70.8(4)
C31 C26 C27 C28 -2.8(5)
C25 C26 C27 C28 176.6(3)
C26 C27 C28 C29 1.6(5)
C27 C28 C29 C30 0.1(5)
C27 C28 C29 Br2 -179.9(2)
C28 C29 C30 C31 -0.6(5)
Br2 C29 C30 C31 179.5(3)
C29 C30 C31 C26 -0.7(5)
C27 C26 C31 C30 2.3(5)
C25 C26 C31 C30 -177.1(3)
C35 N3 C32 C25 -178.8(3)
C35 N3 C32 C33 -0.4(4)
C24 C25 C32 N3 -0.7(6)
C26 C25 C32 N3 179.8(3)
C24 C25 C32 C33 -178.9(3)
C26 C25 C32 C33 1.6(5)
N3 C32 C33 C34 0.2(4)
C25 C32 C33 C34 178.7(3)
C32 C33 C34 C35 0.0(4)
C32 N3 C35 C36 -176.9(3)
C32 N3 C35 C34 0.4(4)
C33 C34 C35 N3 -0.3(4)
C33 C34 C35 C36 177.1(3)
N3 C35 C36 C45 2.5(6)
C34 C35 C36 C45 -174.4(3)
N3 C35 C36 C37 180.0(3)
C34 C35 C36 C37 3.1(5)
C35 C36 C37 C42 -100.9(4)
C45 C36 C37 C42 76.8(4)
C35 C36 C37 C38 79.5(4)
C45 C36 C37 C38 -102.8(4)
C42 C37 C38 C39 -0.1(5)
C36 C37 C38 C39 179.5(3)
C43 O3 C39 C38 0.5(5)
C43 O3 C39 C40 -178.6(3)
C37 C38 C39 O3 -179.0(3)
C37 C38 C39 C40 0.0(6)
O3 C39 C40 C41 179.3(3)
C38 C39 C40 C41 0.1(6)
C44 O4 C41 C40 3.2(6)
C44 O4 C41 C42 -178.0(3)
C39 C40 C41 O4 178.6(4)
C39 C40 C41 C42 -0.2(6)
C38 C37 C42 C41 0.0(5)
C36 C37 C42 C41 -179.6(3)
O4 C41 C42 C37 -178.7(3)
C40 C41 C42 C37 0.1(6)
C48 N4 C45 C36 -178.1(3)
C48 N4 C45 C46 0.8(4)
C35 C36 C45 N4 -3.4(6)
C37 C36 C45 N4 179.1(3)
C35 C36 C45 C46 177.9(3)
C37 C36 C45 C46 0.4(5)
N4 C45 C46 C47 -1.1(4)
C36 C45 C46 C47 177.8(3)
C45 C46 C47 C48 0.9(4)
C45 N4 C48 C7 178.7(3)
C45 N4 C48 C47 -0.2(4)
C8 C7 C48 N4 3.3(6)
C4 C7 C48 N4 -175.9(3)
C8 C7 C48 C47 -177.8(3)
C4 C7 C48 C47 2.9(5)
C46 C47 C48 N4 -0.4(4)
C46 C47 C48 C7 -179.4(4)
